data_1559358
loop_
_publ_author_name
'Mamada, Masashi'
'Nakamura, Ryota'
'Adachi, Chihaya'

_publ_section_title
;
 Synthesis, crystal structure and charge transport characteristics of
 stable <i>peri</i>-tetracene analogues.
;
_journal_issue 2
_journal_name_full 'Chemical science'
_journal_page_first 552
_journal_page_last 558
_journal_paper_doi 10.1039/d0sc04699j
_journal_volume 12
_journal_year 2020
_chemical_formula_moiety 'C H2 Cl2, C54 H38 O2'
_chemical_formula_sum 'C55 H40 Cl2 O2'
_chemical_formula_weight 803.77
_space_group_crystal_system monoclinic
_space_group_IT_number 14
_space_group_name_Hall '-P 2ybc'
_space_group_name_H-M_alt 'P 1 21/c 1'
_atom_sites_solution_hydrogens geom
_atom_sites_solution_primary dual
_audit_creation_date 2020-07-14
_audit_creation_method
;
Olex2 1.3
(compiled 2020.06.28 svn.raecde09e for OlexSys, GUI svn.r6132)
;
_audit_update_record
;
2020-08-25 deposited with the CCDC.	2020-10-14 downloaded from the CCDC.
;
_cell_angle_alpha 90
_cell_angle_beta 94.230(4)
_cell_angle_gamma 90
_cell_formula_units_Z 4
_cell_length_a 14.5132(6)
_cell_length_b 21.9543(9)
_cell_length_c 12.9943(6)
_cell_measurement_reflns_used 9588
_cell_measurement_temperature 100
_cell_measurement_theta_max 31.1170
_cell_measurement_theta_min 2.1720
_cell_volume 4129.1(3)
_computing_cell_refinement 'CrysAlisPro 1.171.40.67a (Rigaku OD, 2019)'
_computing_data_collection 'CrysAlisPro 1.171.40.67a (Rigaku OD, 2019)'
_computing_data_reduction 'CrysAlisPro 1.171.40.67a (Rigaku OD, 2019)'
_computing_molecular_graphics 'Olex2 1.3 (Dolomanov et al., 2009)'
_computing_publication_material 'Olex2 1.3 (Dolomanov et al., 2009)'
_computing_structure_refinement 'SHELXL 2018/3 (Sheldrick, 2015)'
_computing_structure_solution 'SHELXT  (Sheldrick, 2015)'
_diffrn_ambient_temperature 100
_diffrn_detector 'Rigaku HyPix-6000 area detector'
_diffrn_detector_area_resol_mean 10.0
_diffrn_detector_type 'HPC area detector'
_diffrn_measured_fraction_theta_full 0.999
_diffrn_measured_fraction_theta_max 1.000
_diffrn_measurement_details
;
List of Runs (angles in degrees, time in seconds):

  # Type    Start    End  Width  t~exp~   \w     \q     \k     \f   Frames
#--------------------------------------------------------------------------
  1  \w    -94.00 -53.00   0.50    5.00    --  -10.30  45.00   0.00   82
  2  \w    -37.00  39.00   0.50    5.00    --  -10.30  45.00   0.00  152
  3  \w    -99.00  75.00   0.50    5.00    --  -10.30  45.00  60.00  348
;
_diffrn_measurement_device 'three-circle diffractometer'
_diffrn_measurement_device_type 'Rigaku AFC HyPix-6000'
_diffrn_measurement_method '\w scans'
_diffrn_orient_matrix_type 'CrysAlisPro convention (1999,Acta A55,543-557)'
_diffrn_orient_matrix_UB_11 0.0487653000
_diffrn_orient_matrix_UB_12 -0.0027589000
_diffrn_orient_matrix_UB_13 0.0010199000
_diffrn_orient_matrix_UB_21 -0.0040438000
_diffrn_orient_matrix_UB_22 -0.0322019000
_diffrn_orient_matrix_UB_23 0.0011718000
_diffrn_orient_matrix_UB_31 -0.0026875000
_diffrn_orient_matrix_UB_32 -0.0006004000
_diffrn_orient_matrix_UB_33 -0.0546733000
_diffrn_radiation_monochromator 'multi-layer mirror optics'
_diffrn_radiation_probe x-ray
_diffrn_radiation_type 'Mo K\a'
_diffrn_radiation_wavelength 0.71073
_diffrn_reflns_av_R_equivalents 0.0392
_diffrn_reflns_av_unetI/netI 0.0412
_diffrn_reflns_Laue_measured_fraction_full 0.999
_diffrn_reflns_Laue_measured_fraction_max 1.000
_diffrn_reflns_limit_h_max 18
_diffrn_reflns_limit_h_min -18
_diffrn_reflns_limit_k_max 24
_diffrn_reflns_limit_k_min -28
_diffrn_reflns_limit_l_max 16
_diffrn_reflns_limit_l_min -15
_diffrn_reflns_number 36370
_diffrn_reflns_point_group_measured_fraction_full 0.999
_diffrn_reflns_point_group_measured_fraction_max 1.000
_diffrn_reflns_theta_full 25.242
_diffrn_reflns_theta_max 27.483
_diffrn_reflns_theta_min 2.233
_diffrn_source 'rotating anode X-ray generator'
_diffrn_source_type FR-E+
_exptl_absorpt_coefficient_mu 0.201
_exptl_absorpt_correction_T_max 1.000
_exptl_absorpt_correction_T_min 0.782
_exptl_absorpt_correction_type gaussian
_exptl_absorpt_process_details
;
CrysAlisPro 1.171.40.67a (Rigaku Oxford Diffraction, 2019)
Numerical absorption correction based on gaussian integration over
			a multifaceted crystal model
Empirical absorption correction using spherical harmonics,
 implemented in SCALE3 ABSPACK scaling algorithm.
;
_exptl_crystal_colour orange
_exptl_crystal_colour_primary orange
_exptl_crystal_density_diffrn 1.293
_exptl_crystal_description prism
_exptl_crystal_F_000 1680
_exptl_crystal_size_max 0.279
_exptl_crystal_size_mid 0.093
_exptl_crystal_size_min 0.041
_refine_diff_density_max 0.433
_refine_diff_density_min -0.540
_refine_diff_density_rms 0.062
_refine_ls_extinction_method none
_refine_ls_goodness_of_fit_ref 1.063
_refine_ls_hydrogen_treatment constr
_refine_ls_matrix_type full
_refine_ls_number_parameters 538
_refine_ls_number_reflns 9472
_refine_ls_number_restraints 0
_refine_ls_restrained_S_all 1.063
_refine_ls_R_factor_all 0.0690
_refine_ls_R_factor_gt 0.0480
_refine_ls_shift/su_max 0.001
_refine_ls_shift/su_mean 0.000
_refine_ls_structure_factor_coef Fsqd
_refine_ls_weighting_details 'w=1/[\s^2^(Fo^2^)+(0.0717P)^2^+1.6348P] where P=(Fo^2^+2Fc^2^)/3'
_refine_ls_weighting_scheme calc
_refine_ls_wR_factor_gt 0.1278
_refine_ls_wR_factor_ref 0.1397
_reflns_Friedel_coverage 0.000
_reflns_number_gt 7137
_reflns_number_total 9472
_reflns_threshold_expression 'I > 2\s(I)'
_cod_data_source_file d0sc04699j2.cif
_cod_data_source_block compound5b
_cod_depositor_comments
;

 Adding full bibliography for 1559358--1559359.cif.

2022-09-17
Z value and formula fixed to values more according to usual
chemical conventions.                 miguel
;
_cod_original_formula_sum 'C110 H80 Cl4 O4'
_cod_original_formula_weight 1607.54
_cod_original_formula_moiety '2(C H2 Cl2), 2(C54 H38 O2)'
_cod_original_formula_units_Z 2
_cod_database_code 1559358
_shelx_shelxl_version_number 2018/3
_chemical_oxdiff_formula 'C11 H10 N O'
_chemical_oxdiff_usercomment 100K
_shelx_space_group_comment
;
The symmetry employed for this shelxl refinement is uniquely defined
by the following loop, which should always be used as a source of
symmetry information in preference to the above space-group names.
They are only intended as comments.
;
_reflns_odcompleteness_completeness 99.91
_reflns_odcompleteness_iscentric 1
_reflns_odcompleteness_theta 27.42
_olex2_refinement_description
;
1. Fixed Uiso
 At 1.2 times of:
  All C(H) groups, All C(H,H) groups
 At 1.5 times of:
  All C(H,H,H) groups
2.a Secondary CH2 refined with riding coordinates:
 C55(H55A,H55B)
2.b Aromatic/amide H refined with riding coordinates:
 C4(H4), C5(H5), C6(H6), C7(H7), C13(H13), C14(H14), C15(H15), C16(H16),
 C21(H21), C23(H23), C31(H31), C32(H32), C33(H33), C34(H34), C40(H40), C41(H41),
  C42(H42), C43(H43), C48(H48), C50(H50)
2.c Idealised Me refined as rotating group:
 C25(H25A,H25B,H25C), C26(H26A,H26B,H26C), C27(H27A,H27B,H27C), C52(H52A,H52B,
 H52C), C53(H53A,H53B,H53C), C54(H54A,H54B,H54C)
;
_olex2_submission_special_instructions 'No special instructions were received'
_oxdiff_exptl_absorpt_empirical_details
;
Empirical correction (ABSPACK) includes:
- Absorption correction using spherical harmonics
- Frame scaling
;
_oxdiff_exptl_absorpt_empirical_full_max 1.234
_oxdiff_exptl_absorpt_empirical_full_min 0.710

loop_
_space_group_symop_operation_xyz
'x, y, z'
'-x, y+1/2, -z+1/2'
'-x, -y, -z'
'x, -y-1/2, z-1/2'

loop_
_atom_site_label
_atom_site_type_symbol
_atom_site_fract_x
_atom_site_fract_y
_atom_site_fract_z
_atom_site_U_iso_or_equiv
_atom_site_adp_type
_atom_site_occupancy
_atom_site_site_symmetry_order
_atom_site_calc_flag
_atom_site_refinement_flags_posn
_atom_site_refinement_flags_adp
_atom_site_refinement_flags_occupancy
_atom_site_disorder_assembly
_atom_site_disorder_group
Cl1 Cl 0.70084(4) 0.29260(2) 0.85751(5) 0.03823(15) Uani 1 1 d . . . . .
Cl2 Cl 0.54889(4) 0.37383(2) 0.89226(5) 0.03636(15) Uani 1 1 d . . . . .
C55 C 0.63435(15) 0.35521(10) 0.80947(18) 0.0336(5) Uani 1 1 d . . . . .
H55A H 0.674402 0.390080 0.802179 0.040 Uiso 1 1 calc R U . . .
H55B H 0.605590 0.345289 0.741791 0.040 Uiso 1 1 calc R U . . .
O1 O 0.64455(10) 0.49365(6) 0.74854(11) 0.0282(3) Uani 1 1 d . . . . .
O2 O 0.64593(9) 0.92961(6) 0.75496(10) 0.0236(3) Uani 1 1 d . . . . .
C1 C 0.71196(11) 0.64743(7) 0.68080(12) 0.0133(3) Uani 1 1 d . . . . .
C2 C 0.78225(11) 0.68004(7) 0.63691(12) 0.0132(3) Uani 1 1 d . . . . .
C3 C 0.86595(11) 0.64857(8) 0.61585(12) 0.0142(3) Uani 1 1 d . . . . .
C4 C 0.95041(12) 0.67922(8) 0.60569(13) 0.0161(3) Uani 1 1 d . . . . .
H4 H 0.952814 0.721303 0.613577 0.019 Uiso 1 1 calc R U . . .
C5 C 1.02855(12) 0.64846(8) 0.58457(14) 0.0202(4) Uani 1 1 d . . . . .
H5 H 1.083467 0.669590 0.578814 0.024 Uiso 1 1 calc R U . . .
C6 C 1.02614(12) 0.58504(8) 0.57153(14) 0.0209(4) Uani 1 1 d . . . . .
H6 H 1.078092 0.564448 0.552059 0.025 Uiso 1 1 calc R U . . .
C7 C 0.94742(12) 0.55371(8) 0.58751(13) 0.0184(4) Uani 1 1 d . . . . .
H7 H 0.946751 0.511561 0.580405 0.022 Uiso 1 1 calc R U . . .
C8 C 0.86661(12) 0.58404(7) 0.61471(12) 0.0148(3) Uani 1 1 d . . . . .
C9 C 0.78883(12) 0.55065(7) 0.64728(13) 0.0154(3) Uani 1 1 d . . . . .
C10 C 0.71582(11) 0.58174(7) 0.68430(13) 0.0148(3) Uani 1 1 d . . . . .
C11 C 0.63988(12) 0.54813(8) 0.72904(13) 0.0178(4) Uani 1 1 d . . . . .
C12 C 0.55500(12) 0.58263(8) 0.74601(13) 0.0158(3) Uani 1 1 d . . . . .
C13 C 0.47456(13) 0.54997(8) 0.75922(13) 0.0193(4) Uani 1 1 d . . . . .
H13 H 0.476647 0.507701 0.763413 0.023 Uiso 1 1 calc R U . . .
C14 C 0.39199(13) 0.57989(9) 0.76611(14) 0.0219(4) Uani 1 1 d . . . . .
H14 H 0.338342 0.558114 0.775757 0.026 Uiso 1 1 calc R U . . .
C15 C 0.38956(12) 0.64305(9) 0.75850(14) 0.0200(4) Uani 1 1 d . . . . .
H15 H 0.333510 0.663359 0.760699 0.024 Uiso 1 1 calc R U . . .
C16 C 0.46932(12) 0.67600(8) 0.74773(13) 0.0172(3) Uani 1 1 d . . . . .
H16 H 0.466438 0.718221 0.742719 0.021 Uiso 1 1 calc R U . . .
C17 C 0.55455(11) 0.64637(8) 0.74429(12) 0.0143(3) Uani 1 1 d . . . . .
C18 C 0.63990(11) 0.68001(7) 0.72719(12) 0.0133(3) Uani 1 1 d . . . . .
C19 C 0.79246(12) 0.48260(8) 0.63988(14) 0.0173(4) Uani 1 1 d . . . . .
C20 C 0.83914(12) 0.44821(8) 0.71812(14) 0.0191(4) Uani 1 1 d . . . . .
C21 C 0.84508(14) 0.38561(8) 0.70563(16) 0.0253(4) Uani 1 1 d . . . . .
H21 H 0.877400 0.362753 0.756607 0.030 Uiso 1 1 calc R U . . .
C22 C 0.80439(14) 0.35603(9) 0.61963(17) 0.0287(4) Uani 1 1 d . . . . .
C23 C 0.75723(14) 0.39096(9) 0.54404(17) 0.0289(4) Uani 1 1 d . . . . .
H23 H 0.728899 0.371731 0.486286 0.035 Uiso 1 1 calc R U . . .
C24 C 0.75112(13) 0.45407(8) 0.55227(15) 0.0240(4) Uani 1 1 d . . . . .
C25 C 0.87870(14) 0.47800(9) 0.81559(14) 0.0247(4) Uani 1 1 d . . . . .
H25A H 0.829412 0.493724 0.853220 0.037 Uiso 1 1 calc R U . . .
H25B H 0.918721 0.510753 0.798680 0.037 Uiso 1 1 calc R U . . .
H25C H 0.913268 0.448562 0.857199 0.037 Uiso 1 1 calc R U . . .
C26 C 0.8113(2) 0.28791(9) 0.6086(2) 0.0466(6) Uani 1 1 d . . . . .
H26A H 0.764418 0.273927 0.558150 0.070 Uiso 1 1 calc R U . . .
H26B H 0.802916 0.268916 0.673769 0.070 Uiso 1 1 calc R U . . .
H26C H 0.871119 0.277475 0.586788 0.070 Uiso 1 1 calc R U . . .
C27 C 0.69965(18) 0.49015(11) 0.46880(18) 0.0417(6) Uani 1 1 d . . . . .
H27A H 0.679469 0.463535 0.412995 0.063 Uiso 1 1 calc R U . . .
H27B H 0.739535 0.520904 0.444092 0.063 Uiso 1 1 calc R U . . .
H27C H 0.646935 0.509130 0.495798 0.063 Uiso 1 1 calc R U . . .
C28 C 0.71287(11) 0.77547(7) 0.68654(12) 0.0127(3) Uani 1 1 d . . . . .
C29 C 0.76925(11) 0.74425(7) 0.62075(12) 0.0131(3) Uani 1 1 d . . . . .
C30 C 0.80883(11) 0.77723(7) 0.53928(13) 0.0135(3) Uani 1 1 d . . . . .
C31 C 0.83963(11) 0.74820(8) 0.45082(13) 0.0160(3) Uani 1 1 d . . . . .
H31 H 0.832091 0.706344 0.443121 0.019 Uiso 1 1 calc R U . . .
C32 C 0.88029(12) 0.78055(8) 0.37641(13) 0.0187(4) Uani 1 1 d . . . . .
H32 H 0.899827 0.760668 0.318695 0.022 Uiso 1 1 calc R U . . .
C33 C 0.89258(12) 0.84380(8) 0.38707(14) 0.0200(4) Uani 1 1 d . . . . .
H33 H 0.923853 0.865308 0.338778 0.024 Uiso 1 1 calc R U . . .
C34 C 0.85863(12) 0.87367(8) 0.46827(14) 0.0188(4) Uani 1 1 d . . . . .
H34 H 0.865861 0.915655 0.473902 0.023 Uiso 1 1 calc R U . . .
C35 C 0.81248(11) 0.84170(8) 0.54422(13) 0.0151(3) Uani 1 1 d . . . . .
C36 C 0.76536(12) 0.87334(7) 0.62153(13) 0.0147(3) Uani 1 1 d . . . . .
C37 C 0.71237(11) 0.84112(7) 0.68632(12) 0.0132(3) Uani 1 1 d . . . . .
C38 C 0.65264(12) 0.87407(7) 0.75552(13) 0.0153(3) Uani 1 1 d . . . . .
C39 C 0.60371(11) 0.83767(7) 0.83007(13) 0.0141(3) Uani 1 1 d . . . . .
C40 C 0.55550(12) 0.86875(8) 0.90347(13) 0.0177(4) Uani 1 1 d . . . . .
H40 H 0.549641 0.910887 0.899717 0.021 Uiso 1 1 calc R U . . .
C41 C 0.51694(12) 0.83743(9) 0.98073(13) 0.0204(4) Uani 1 1 d . . . . .
H41 H 0.482587 0.857920 1.027499 0.024 Uiso 1 1 calc R U . . .
C42 C 0.52957(12) 0.77466(8) 0.98870(13) 0.0193(4) Uani 1 1 d . . . . .
H42 H 0.507172 0.753675 1.043799 0.023 Uiso 1 1 calc R U . . .
C43 C 0.57501(12) 0.74335(8) 0.91558(13) 0.0163(3) Uani 1 1 d . . . . .
H43 H 0.583347 0.701496 0.922196 0.020 Uiso 1 1 calc R U . . .
C44 C 0.60877(11) 0.77391(7) 0.83140(13) 0.0135(3) Uani 1 1 d . . . . .
C45 C 0.65336(11) 0.74165(7) 0.74897(12) 0.0126(3) Uani 1 1 d . . . . .
C46 C 0.77811(12) 0.94097(8) 0.62462(13) 0.0153(3) Uani 1 1 d . . . . .
C47 C 0.72641(12) 0.97824(8) 0.55486(13) 0.0175(4) Uani 1 1 d . . . . .
C48 C 0.74972(13) 1.03953(8) 0.54926(14) 0.0200(4) Uani 1 1 d . . . . .
H48 H 0.716156 1.064440 0.502290 0.024 Uiso 1 1 calc R U . . .
C49 C 0.82115(13) 1.06444(8) 0.61135(15) 0.0222(4) Uani 1 1 d . . . . .
C50 C 0.86914(13) 1.02713(8) 0.68289(15) 0.0220(4) Uani 1 1 d . . . . .
H50 H 0.916161 1.043727 0.726664 0.026 Uiso 1 1 calc R U . . .
C51 C 0.84859(12) 0.96547(8) 0.69071(14) 0.0183(4) Uani 1 1 d . . . . .
C52 C 0.64536(14) 0.95309(9) 0.49050(15) 0.0284(4) Uani 1 1 d . . . . .
H52A H 0.599910 0.938661 0.534725 0.043 Uiso 1 1 calc R U . . .
H52B H 0.665344 0.919991 0.449298 0.043 Uiso 1 1 calc R U . . .
H52C H 0.618867 0.984488 0.446208 0.043 Uiso 1 1 calc R U . . .
C53 C 0.84617(16) 1.13094(9) 0.6022(2) 0.0342(5) Uani 1 1 d . . . . .
H53A H 0.891650 1.135445 0.552714 0.051 Uiso 1 1 calc R U . . .
H53B H 0.870785 1.145773 0.668086 0.051 Uiso 1 1 calc R U . . .
H53C H 0.791959 1.153840 0.579982 0.051 Uiso 1 1 calc R U . . .
C54 C 0.90063(14) 0.92583(9) 0.77023(16) 0.0279(4) Uani 1 1 d . . . . .
H54A H 0.951433 0.948374 0.802780 0.042 Uiso 1 1 calc R U . . .
H54B H 0.923647 0.890423 0.737161 0.042 Uiso 1 1 calc R U . . .
H54C H 0.859878 0.913480 0.821307 0.042 Uiso 1 1 calc R U . . .

loop_
_atom_site_aniso_label
_atom_site_aniso_U_11
_atom_site_aniso_U_22
_atom_site_aniso_U_33
_atom_site_aniso_U_23
_atom_site_aniso_U_13
_atom_site_aniso_U_12
Cl1 0.0386(3) 0.0270(3) 0.0491(3) 0.0080(2) 0.0035(2) 0.0038(2)
Cl2 0.0282(3) 0.0356(3) 0.0458(3) 0.0019(2) 0.0066(2) -0.0018(2)
C55 0.0338(12) 0.0290(11) 0.0386(12) 0.0096(9) 0.0055(9) 0.0009(9)
O1 0.0330(8) 0.0111(6) 0.0429(8) 0.0025(6) 0.0176(6) -0.0004(5)
O2 0.0306(7) 0.0119(6) 0.0299(7) 0.0022(5) 0.0126(6) 0.0039(5)
C1 0.0157(8) 0.0104(8) 0.0137(8) -0.0006(6) 0.0016(6) 0.0004(6)
C2 0.0158(8) 0.0117(8) 0.0123(7) -0.0003(6) 0.0028(6) 0.0005(6)
C3 0.0184(8) 0.0130(8) 0.0115(8) -0.0008(6) 0.0035(6) 0.0020(6)
C4 0.0180(8) 0.0126(8) 0.0181(8) 0.0001(7) 0.0044(7) 0.0009(6)
C5 0.0168(9) 0.0214(9) 0.0230(9) 0.0015(7) 0.0062(7) 0.0001(7)
C6 0.0187(9) 0.0194(9) 0.0255(9) -0.0009(7) 0.0080(7) 0.0074(7)
C7 0.0222(9) 0.0139(8) 0.0195(9) -0.0003(7) 0.0046(7) 0.0041(7)
C8 0.0186(8) 0.0124(8) 0.0136(8) -0.0009(6) 0.0026(6) 0.0015(6)
C9 0.0211(9) 0.0105(8) 0.0148(8) -0.0007(6) 0.0022(7) 0.0011(6)
C10 0.0185(8) 0.0101(8) 0.0160(8) -0.0008(6) 0.0030(6) -0.0010(6)
C11 0.0229(9) 0.0115(8) 0.0195(8) -0.0009(7) 0.0049(7) -0.0021(6)
C12 0.0192(8) 0.0137(8) 0.0149(8) -0.0017(6) 0.0038(6) -0.0023(6)
C13 0.0242(9) 0.0158(8) 0.0183(8) -0.0011(7) 0.0049(7) -0.0065(7)
C14 0.0210(9) 0.0255(10) 0.0199(9) -0.0023(7) 0.0060(7) -0.0098(7)
C15 0.0159(8) 0.0249(10) 0.0196(9) -0.0022(7) 0.0039(7) 0.0000(7)
C16 0.0188(9) 0.0169(8) 0.0163(8) -0.0023(7) 0.0038(7) -0.0002(6)
C17 0.0166(8) 0.0152(8) 0.0116(8) -0.0004(6) 0.0033(6) -0.0020(6)
C18 0.0140(8) 0.0134(8) 0.0127(8) 0.0016(6) 0.0022(6) 0.0001(6)
C19 0.0193(8) 0.0111(8) 0.0224(9) -0.0014(7) 0.0066(7) -0.0006(6)
C20 0.0216(9) 0.0129(8) 0.0237(9) 0.0023(7) 0.0081(7) 0.0017(6)
C21 0.0291(10) 0.0158(9) 0.0322(10) 0.0052(8) 0.0104(8) 0.0042(7)
C22 0.0362(11) 0.0131(9) 0.0390(12) -0.0038(8) 0.0172(9) -0.0021(8)
C23 0.0328(11) 0.0196(10) 0.0352(11) -0.0121(9) 0.0088(9) -0.0062(8)
C24 0.0251(10) 0.0196(9) 0.0275(10) -0.0063(8) 0.0029(8) 0.0000(7)
C25 0.0315(10) 0.0201(9) 0.0223(9) 0.0030(8) 0.0021(8) 0.0020(8)
C26 0.0770(19) 0.0123(10) 0.0534(15) -0.0043(10) 0.0236(13) -0.0009(10)
C27 0.0544(15) 0.0307(12) 0.0368(12) -0.0106(10) -0.0180(11) 0.0077(10)
C28 0.0143(8) 0.0099(8) 0.0138(8) 0.0007(6) 0.0006(6) 0.0005(6)
C29 0.0141(8) 0.0113(8) 0.0139(8) -0.0009(6) 0.0012(6) -0.0006(6)
C30 0.0127(8) 0.0129(8) 0.0151(8) 0.0013(6) 0.0018(6) 0.0002(6)
C31 0.0184(8) 0.0130(8) 0.0169(8) -0.0006(7) 0.0033(7) 0.0010(6)
C32 0.0202(9) 0.0210(9) 0.0152(8) -0.0008(7) 0.0039(7) 0.0031(7)
C33 0.0226(9) 0.0205(9) 0.0177(9) 0.0059(7) 0.0077(7) -0.0004(7)
C34 0.0216(9) 0.0145(8) 0.0208(9) 0.0037(7) 0.0046(7) -0.0016(7)
C35 0.0169(8) 0.0130(8) 0.0157(8) 0.0019(7) 0.0028(7) -0.0002(6)
C36 0.0165(8) 0.0125(8) 0.0150(8) 0.0011(6) 0.0008(6) 0.0002(6)
C37 0.0155(8) 0.0097(8) 0.0144(8) -0.0009(6) 0.0009(6) 0.0009(6)
C38 0.0170(8) 0.0122(8) 0.0165(8) -0.0011(6) 0.0003(7) 0.0016(6)
C39 0.0148(8) 0.0131(8) 0.0148(8) -0.0006(6) 0.0032(6) 0.0002(6)
C40 0.0197(9) 0.0143(8) 0.0193(9) -0.0024(7) 0.0035(7) 0.0014(6)
C41 0.0222(9) 0.0237(10) 0.0161(8) -0.0058(7) 0.0069(7) 0.0015(7)
C42 0.0224(9) 0.0221(9) 0.0139(8) 0.0001(7) 0.0050(7) -0.0024(7)
C43 0.0196(8) 0.0137(8) 0.0156(8) 0.0006(7) 0.0018(7) -0.0013(6)
C44 0.0120(7) 0.0136(8) 0.0150(8) 0.0000(6) 0.0017(6) -0.0001(6)
C45 0.0137(8) 0.0110(8) 0.0133(8) 0.0011(6) 0.0018(6) 0.0017(6)
C46 0.0190(8) 0.0111(8) 0.0166(8) 0.0008(6) 0.0064(7) -0.0001(6)
C47 0.0220(9) 0.0147(8) 0.0163(8) 0.0006(7) 0.0057(7) 0.0008(7)
C48 0.0254(9) 0.0132(8) 0.0223(9) 0.0062(7) 0.0077(7) 0.0043(7)
C49 0.0237(9) 0.0129(8) 0.0313(10) -0.0011(7) 0.0116(8) 0.0003(7)
C50 0.0204(9) 0.0158(9) 0.0301(10) -0.0038(8) 0.0032(8) -0.0040(7)
C51 0.0181(8) 0.0150(8) 0.0221(9) 0.0002(7) 0.0038(7) -0.0001(6)
C52 0.0339(11) 0.0238(10) 0.0260(10) 0.0066(8) -0.0072(8) -0.0023(8)
C53 0.0352(12) 0.0134(9) 0.0549(14) 0.0021(9) 0.0092(10) -0.0041(8)
C54 0.0260(10) 0.0221(10) 0.0341(11) 0.0018(8) -0.0082(8) -0.0040(8)

loop_
_atom_type_symbol
_atom_type_description
_atom_type_scat_dispersion_real
_atom_type_scat_dispersion_imag
_atom_type_scat_source
C C 0.0033 0.0016 'International Tables Vol C Tables 4.2.6.8 and 6.1.1.4'
H H 0.0000 0.0000 'International Tables Vol C Tables 4.2.6.8 and 6.1.1.4'
Cl Cl 0.1484 0.1585 'International Tables Vol C Tables 4.2.6.8 and 6.1.1.4'
O O 0.0106 0.0060 'International Tables Vol C Tables 4.2.6.8 and 6.1.1.4'

loop_
_exptl_crystal_face_index_h
_exptl_crystal_face_index_k
_exptl_crystal_face_index_l
_exptl_crystal_face_perp_dist
1 -2 -18 0.1111
-5 30 -1 0.0345
-1 3 18 0.1611
5 -30 1 0.0270
-20 8 -1 0.0166
20 -8 0 0.0211

loop_
_geom_angle_atom_site_label_1
_geom_angle_atom_site_label_2
_geom_angle_atom_site_label_3
_geom_angle
_geom_angle_site_symmetry_1
_geom_angle_site_symmetry_3
_geom_angle_publ_flag
Cl1 C55 H55A 109.4 . . ?
Cl1 C55 H55B 109.4 . . ?
Cl2 C55 Cl1 110.98(12) . . ?
Cl2 C55 H55A 109.4 . . ?
Cl2 C55 H55B 109.4 . . ?
H55A C55 H55B 108.0 . . ?
C2 C1 C10 119.70(15) . . ?
C2 C1 C18 119.39(15) . . ?
C18 C1 C10 120.81(15) . . ?
C1 C2 C3 118.77(15) . . ?
C1 C2 C29 118.00(14) . . ?
C29 C2 C3 123.12(15) . . ?
C4 C3 C2 122.60(15) . . ?
C4 C3 C8 117.94(15) . . ?
C8 C3 C2 119.20(15) . . ?
C3 C4 H4 119.2 . . ?
C5 C4 C3 121.51(16) . . ?
C5 C4 H4 119.2 . . ?
C4 C5 H5 119.9 . . ?
C4 C5 C6 120.11(16) . . ?
C6 C5 H5 119.9 . . ?
C5 C6 H6 120.1 . . ?
C7 C6 C5 119.75(16) . . ?
C7 C6 H6 120.1 . . ?
C6 C7 H7 119.3 . . ?
C6 C7 C8 121.33(16) . . ?
C8 C7 H7 119.3 . . ?
C3 C8 C9 120.09(15) . . ?
C7 C8 C3 118.63(15) . . ?
C7 C8 C9 121.15(15) . . ?
C8 C9 C19 117.26(15) . . ?
C10 C9 C8 119.49(15) . . ?
C10 C9 C19 123.25(15) . . ?
C1 C10 C11 118.82(14) . . ?
C9 C10 C1 120.87(15) . . ?
C9 C10 C11 120.31(15) . . ?
O1 C11 C10 122.49(16) . . ?
O1 C11 C12 120.32(16) . . ?
C12 C11 C10 117.16(14) . . ?
C13 C12 C11 118.09(15) . . ?
C13 C12 C17 120.95(16) . . ?
C17 C12 C11 120.90(15) . . ?
C12 C13 H13 119.8 . . ?
C14 C13 C12 120.33(17) . . ?
C14 C13 H13 119.8 . . ?
C13 C14 H14 120.4 . . ?
C13 C14 C15 119.29(16) . . ?
C15 C14 H14 120.4 . . ?
C14 C15 H15 119.6 . . ?
C16 C15 C14 120.84(17) . . ?
C16 C15 H15 119.6 . . ?
C15 C16 H16 119.7 . . ?
C15 C16 C17 120.57(16) . . ?
C17 C16 H16 119.7 . . ?
C12 C17 C16 117.82(15) . . ?
C12 C17 C18 120.06(15) . . ?
C16 C17 C18 121.74(15) . . ?
C1 C18 C17 117.39(14) . . ?
C45 C18 C1 118.27(14) . . ?
C45 C18 C17 124.28(15) . . ?
C20 C19 C9 120.55(15) . . ?
C24 C19 C9 119.01(16) . . ?
C24 C19 C20 120.41(16) . . ?
C19 C20 C25 120.80(15) . . ?
C21 C20 C19 118.69(17) . . ?
C21 C20 C25 120.46(17) . . ?
C20 C21 H21 118.9 . . ?
C22 C21 C20 122.14(18) . . ?
C22 C21 H21 118.9 . . ?
C21 C22 C23 118.07(17) . . ?
C21 C22 C26 121.0(2) . . ?
C23 C22 C26 121.0(2) . . ?
C22 C23 H23 119.1 . . ?
C22 C23 C24 121.78(19) . . ?
C24 C23 H23 119.1 . . ?
C19 C24 C27 121.00(17) . . ?
C23 C24 C19 118.88(18) . . ?
C23 C24 C27 120.11(18) . . ?
C20 C25 H25A 109.5 . . ?
C20 C25 H25B 109.5 . . ?
C20 C25 H25C 109.5 . . ?
H25A C25 H25B 109.5 . . ?
H25A C25 H25C 109.5 . . ?
H25B C25 H25C 109.5 . . ?
C22 C26 H26A 109.5 . . ?
C22 C26 H26B 109.5 . . ?
C22 C26 H26C 109.5 . . ?
H26A C26 H26B 109.5 . . ?
H26A C26 H26C 109.5 . . ?
H26B C26 H26C 109.5 . . ?
C24 C27 H27A 109.5 . . ?
C24 C27 H27B 109.5 . . ?
C24 C27 H27C 109.5 . . ?
H27A C27 H27B 109.5 . . ?
H27A C27 H27C 109.5 . . ?
H27B C27 H27C 109.5 . . ?
C29 C28 C37 119.32(14) . . ?
C29 C28 C45 119.57(14) . . ?
C45 C28 C37 121.03(14) . . ?
C2 C29 C30 123.17(14) . . ?
C28 C29 C2 117.79(14) . . ?
C28 C29 C30 119.02(14) . . ?
C31 C30 C29 122.62(15) . . ?
C31 C30 C35 118.25(15) . . ?
C35 C30 C29 119.03(15) . . ?
C30 C31 H31 119.4 . . ?
C32 C31 C30 121.25(16) . . ?
C32 C31 H31 119.4 . . ?
C31 C32 H32 120.0 . . ?
C31 C32 C33 120.10(16) . . ?
C33 C32 H32 120.0 . . ?
C32 C33 H33 120.0 . . ?
C34 C33 C32 120.03(16) . . ?
C34 C33 H33 120.0 . . ?
C33 C34 H34 119.5 . . ?
C33 C34 C35 121.07(16) . . ?
C35 C34 H34 119.5 . . ?
C30 C35 C34 118.71(15) . . ?
C30 C35 C36 119.78(15) . . ?
C34 C35 C36 121.41(15) . . ?
C35 C36 C46 115.75(14) . . ?
C37 C36 C35 119.71(15) . . ?
C37 C36 C46 124.53(15) . . ?
C28 C37 C38 119.32(14) . . ?
C36 C37 C28 120.80(15) . . ?
C36 C37 C38 119.87(15) . . ?
O2 C38 C37 122.18(15) . . ?
O2 C38 C39 120.08(15) . . ?
C39 C38 C37 117.69(14) . . ?
C40 C39 C38 118.12(15) . . ?
C40 C39 C44 120.41(15) . . ?
C44 C39 C38 121.39(15) . . ?
C39 C40 H40 119.8 . . ?
C41 C40 C39 120.40(16) . . ?
C41 C40 H40 119.8 . . ?
C40 C41 H41 120.3 . . ?
C40 C41 C42 119.49(16) . . ?
C42 C41 H41 120.3 . . ?
C41 C42 H42 119.7 . . ?
C43 C42 C41 120.58(16) . . ?
C43 C42 H42 119.7 . . ?
C42 C43 H43 119.6 . . ?
C42 C43 C44 120.76(16) . . ?
C44 C43 H43 119.6 . . ?
C39 C44 C43 117.80(15) . . ?
C39 C44 C45 119.77(15) . . ?
C43 C44 C45 122.33(15) . . ?
C18 C45 C28 117.97(14) . . ?
C18 C45 C44 123.52(15) . . ?
C28 C45 C44 118.51(14) . . ?
C47 C46 C36 120.26(15) . . ?
C51 C46 C36 118.88(15) . . ?
C51 C46 C47 120.54(16) . . ?
C46 C47 C52 120.55(16) . . ?
C48 C47 C46 118.64(16) . . ?
C48 C47 C52 120.77(16) . . ?
C47 C48 H48 119.1 . . ?
C49 C48 C47 121.90(16) . . ?
C49 C48 H48 119.1 . . ?
C48 C49 C50 118.45(16) . . ?
C48 C49 C53 120.78(17) . . ?
C50 C49 C53 120.77(18) . . ?
C49 C50 H50 119.2 . . ?
C49 C50 C51 121.58(17) . . ?
C51 C50 H50 119.2 . . ?
C46 C51 C54 120.42(16) . . ?
C50 C51 C46 118.80(16) . . ?
C50 C51 C54 120.78(16) . . ?
C47 C52 H52A 109.5 . . ?
C47 C52 H52B 109.5 . . ?
C47 C52 H52C 109.5 . . ?
H52A C52 H52B 109.5 . . ?
H52A C52 H52C 109.5 . . ?
H52B C52 H52C 109.5 . . ?
C49 C53 H53A 109.5 . . ?
C49 C53 H53B 109.5 . . ?
C49 C53 H53C 109.5 . . ?
H53A C53 H53B 109.5 . . ?
H53A C53 H53C 109.5 . . ?
H53B C53 H53C 109.5 . . ?
C51 C54 H54A 109.5 . . ?
C51 C54 H54B 109.5 . . ?
C51 C54 H54C 109.5 . . ?
H54A C54 H54B 109.5 . . ?
H54A C54 H54C 109.5 . . ?
H54B C54 H54C 109.5 . . ?

loop_
_geom_bond_atom_site_label_1
_geom_bond_atom_site_label_2
_geom_bond_distance
_geom_bond_site_symmetry_2
_geom_bond_publ_flag
Cl1 C55 1.767(2) . ?
Cl2 C55 1.749(2) . ?
C55 H55A 0.9700 . ?
C55 H55B 0.9700 . ?
O1 C11 1.223(2) . ?
O2 C38 1.223(2) . ?
C1 C2 1.402(2) . ?
C1 C10 1.444(2) . ?
C1 C18 1.436(2) . ?
C2 C3 1.441(2) . ?
C2 C29 1.436(2) . ?
C3 C4 1.413(2) . ?
C3 C8 1.417(2) . ?
C4 H4 0.9300 . ?
C4 C5 1.365(2) . ?
C5 H5 0.9300 . ?
C5 C6 1.403(3) . ?
C6 H6 0.9300 . ?
C6 C7 1.362(3) . ?
C7 H7 0.9300 . ?
C7 C8 1.416(2) . ?
C8 C9 1.436(2) . ?
C9 C10 1.377(2) . ?
C9 C19 1.498(2) . ?
C10 C11 1.480(2) . ?
C11 C12 1.476(2) . ?
C12 C13 1.391(2) . ?
C12 C17 1.399(2) . ?
C13 H13 0.9300 . ?
C13 C14 1.375(3) . ?
C14 H14 0.9300 . ?
C14 C15 1.390(3) . ?
C15 H15 0.9300 . ?
C15 C16 1.381(2) . ?
C16 H16 0.9300 . ?
C16 C17 1.401(2) . ?
C17 C18 1.473(2) . ?
C18 C45 1.393(2) . ?
C19 C20 1.400(2) . ?
C19 C24 1.396(3) . ?
C20 C21 1.387(2) . ?
C20 C25 1.501(3) . ?
C21 H21 0.9300 . ?
C21 C22 1.386(3) . ?
C22 C23 1.386(3) . ?
C22 C26 1.506(3) . ?
C23 H23 0.9300 . ?
C23 C24 1.393(3) . ?
C24 C27 1.497(3) . ?
C25 H25A 0.9600 . ?
C25 H25B 0.9600 . ?
C25 H25C 0.9600 . ?
C26 H26A 0.9600 . ?
C26 H26B 0.9600 . ?
C26 H26C 0.9600 . ?
C27 H27A 0.9600 . ?
C27 H27B 0.9600 . ?
C27 H27C 0.9600 . ?
C28 C29 1.405(2) . ?
C28 C37 1.441(2) . ?
C28 C45 1.435(2) . ?
C29 C30 1.437(2) . ?
C30 C31 1.415(2) . ?
C30 C35 1.418(2) . ?
C31 H31 0.9300 . ?
C31 C32 1.368(2) . ?
C32 H32 0.9300 . ?
C32 C33 1.405(2) . ?
C33 H33 0.9300 . ?
C33 C34 1.365(3) . ?
C34 H34 0.9300 . ?
C34 C35 1.419(2) . ?
C35 C36 1.435(2) . ?
C36 C37 1.377(2) . ?
C36 C46 1.497(2) . ?
C37 C38 1.483(2) . ?
C38 C39 1.477(2) . ?
C39 C40 1.401(2) . ?
C39 C44 1.402(2) . ?
C40 H40 0.9300 . ?
C40 C41 1.370(3) . ?
C41 H41 0.9300 . ?
C41 C42 1.393(3) . ?
C42 H42 0.9300 . ?
C42 C43 1.379(2) . ?
C43 H43 0.9300 . ?
C43 C44 1.402(2) . ?
C44 C45 1.473(2) . ?
C46 C47 1.398(2) . ?
C46 C51 1.394(2) . ?
C47 C48 1.391(2) . ?
C47 C52 1.498(3) . ?
C48 H48 0.9300 . ?
C48 C49 1.379(3) . ?
C49 C50 1.387(3) . ?
C49 C53 1.511(2) . ?
C50 H50 0.9300 . ?
C50 C51 1.391(2) . ?
C51 C54 1.510(3) . ?
C52 H52A 0.9600 . ?
C52 H52B 0.9600 . ?
C52 H52C 0.9600 . ?
C53 H53A 0.9600 . ?
C53 H53B 0.9600 . ?
C53 H53C 0.9600 . ?
C54 H54A 0.9600 . ?
C54 H54B 0.9600 . ?
C54 H54C 0.9600 . ?

loop_
_geom_torsion_atom_site_label_1
_geom_torsion_atom_site_label_2
_geom_torsion_atom_site_label_3
_geom_torsion_atom_site_label_4
_geom_torsion
_geom_torsion_site_symmetry_1
_geom_torsion_site_symmetry_2
_geom_torsion_site_symmetry_3
_geom_torsion_site_symmetry_4
_geom_torsion_publ_flag
O1 C11 C12 C13 -15.8(3) . . . . ?
O1 C11 C12 C17 166.99(17) . . . . ?
O2 C38 C39 C40 -4.3(2) . . . . ?
O2 C38 C39 C44 178.88(16) . . . . ?
C1 C2 C3 C4 -157.94(16) . . . . ?
C1 C2 C3 C8 16.0(2) . . . . ?
C1 C2 C29 C28 27.7(2) . . . . ?
C1 C2 C29 C30 -150.45(16) . . . . ?
C1 C10 C11 O1 -169.03(16) . . . . ?
C1 C10 C11 C12 13.3(2) . . . . ?
C1 C18 C45 C28 27.6(2) . . . . ?
C1 C18 C45 C44 -153.28(15) . . . . ?
C2 C1 C10 C9 1.6(2) . . . . ?
C2 C1 C10 C11 -178.75(15) . . . . ?
C2 C1 C18 C17 162.33(15) . . . . ?
C2 C1 C18 C45 -15.0(2) . . . . ?
C2 C3 C4 C5 -179.25(16) . . . . ?
C2 C3 C8 C7 176.05(15) . . . . ?
C2 C3 C8 C9 -8.0(2) . . . . ?
C2 C29 C30 C31 19.6(2) . . . . ?
C2 C29 C30 C35 -164.18(15) . . . . ?
C3 C2 C29 C28 -148.49(16) . . . . ?
C3 C2 C29 C30 33.3(2) . . . . ?
C3 C4 C5 C6 0.5(3) . . . . ?
C3 C8 C9 C10 -3.2(2) . . . . ?
C3 C8 C9 C19 177.47(15) . . . . ?
C4 C3 C8 C7 -9.8(2) . . . . ?
C4 C3 C8 C9 166.14(15) . . . . ?
C4 C5 C6 C7 -4.8(3) . . . . ?
C5 C6 C7 C8 1.6(3) . . . . ?
C6 C7 C8 C3 5.8(3) . . . . ?
C6 C7 C8 C9 -170.06(16) . . . . ?
C7 C8 C9 C10 172.63(16) . . . . ?
C7 C8 C9 C19 -6.7(2) . . . . ?
C8 C3 C4 C5 6.8(2) . . . . ?
C8 C9 C10 C1 6.5(2) . . . . ?
C8 C9 C10 C11 -173.16(15) . . . . ?
C8 C9 C19 C20 83.1(2) . . . . ?
C8 C9 C19 C24 -94.9(2) . . . . ?
C9 C10 C11 O1 10.7(3) . . . . ?
C9 C10 C11 C12 -166.97(15) . . . . ?
C9 C19 C20 C21 -176.57(16) . . . . ?
C9 C19 C20 C25 5.9(3) . . . . ?
C9 C19 C24 C23 177.91(17) . . . . ?
C9 C19 C24 C27 -3.0(3) . . . . ?
C10 C1 C2 C3 -12.8(2) . . . . ?
C10 C1 C2 C29 170.83(14) . . . . ?
C10 C1 C18 C17 -21.4(2) . . . . ?
C10 C1 C18 C45 161.32(15) . . . . ?
C10 C9 C19 C20 -96.3(2) . . . . ?
C10 C9 C19 C24 85.8(2) . . . . ?
C10 C11 C12 C13 161.89(16) . . . . ?
C10 C11 C12 C17 -15.3(2) . . . . ?
C11 C12 C13 C14 -174.22(16) . . . . ?
C11 C12 C17 C16 171.99(15) . . . . ?
C11 C12 C17 C18 -1.1(2) . . . . ?
C12 C13 C14 C15 0.8(3) . . . . ?
C12 C17 C18 C1 19.5(2) . . . . ?
C12 C17 C18 C45 -163.39(16) . . . . ?
C13 C12 C17 C16 -5.1(2) . . . . ?
C13 C12 C17 C18 -178.22(16) . . . . ?
C13 C14 C15 C16 -2.2(3) . . . . ?
C14 C15 C16 C17 0.0(3) . . . . ?
C15 C16 C17 C12 3.7(2) . . . . ?
C15 C16 C17 C18 176.61(16) . . . . ?
C16 C17 C18 C1 -153.31(16) . . . . ?
C16 C17 C18 C45 23.8(2) . . . . ?
C17 C12 C13 C14 3.0(3) . . . . ?
C17 C18 C45 C28 -149.46(15) . . . . ?
C17 C18 C45 C44 29.6(2) . . . . ?
C18 C1 C2 C3 163.57(15) . . . . ?
C18 C1 C2 C29 -12.8(2) . . . . ?
C18 C1 C10 C9 -174.72(15) . . . . ?
C18 C1 C10 C11 5.0(2) . . . . ?
C19 C9 C10 C1 -174.18(15) . . . . ?
C19 C9 C10 C11 6.1(3) . . . . ?
C19 C20 C21 C22 -1.7(3) . . . . ?
C20 C19 C24 C23 -0.1(3) . . . . ?
C20 C19 C24 C27 178.98(19) . . . . ?
C20 C21 C22 C23 0.6(3) . . . . ?
C20 C21 C22 C26 -179.5(2) . . . . ?
C21 C22 C23 C24 0.8(3) . . . . ?
C22 C23 C24 C19 -1.0(3) . . . . ?
C22 C23 C24 C27 179.9(2) . . . . ?
C24 C19 C20 C21 1.4(3) . . . . ?
C24 C19 C20 C25 -176.14(17) . . . . ?
C25 C20 C21 C22 175.88(18) . . . . ?
C26 C22 C23 C24 -179.1(2) . . . . ?
C28 C29 C30 C31 -158.55(15) . . . . ?
C28 C29 C30 C35 17.7(2) . . . . ?
C28 C37 C38 O2 -176.31(16) . . . . ?
C28 C37 C38 C39 6.5(2) . . . . ?
C29 C2 C3 C4 18.3(2) . . . . ?
C29 C2 C3 C8 -167.84(15) . . . . ?
C29 C28 C37 C36 0.9(2) . . . . ?
C29 C28 C37 C38 179.81(14) . . . . ?
C29 C28 C45 C18 -12.6(2) . . . . ?
C29 C28 C45 C44 168.30(14) . . . . ?
C29 C30 C31 C32 -177.45(16) . . . . ?
C29 C30 C35 C34 174.72(15) . . . . ?
C29 C30 C35 C36 -8.9(2) . . . . ?
C30 C31 C32 C33 0.3(3) . . . . ?
C30 C35 C36 C37 -3.9(2) . . . . ?
C30 C35 C36 C46 176.37(15) . . . . ?
C31 C30 C35 C34 -8.9(2) . . . . ?
C31 C30 C35 C36 167.51(15) . . . . ?
C31 C32 C33 C34 -4.2(3) . . . . ?
C32 C33 C34 C35 1.4(3) . . . . ?
C33 C34 C35 C30 5.2(3) . . . . ?
C33 C34 C35 C36 -171.15(16) . . . . ?
C34 C35 C36 C37 172.41(16) . . . . ?
C34 C35 C36 C46 -7.3(2) . . . . ?
C35 C30 C31 C32 6.3(2) . . . . ?
C35 C36 C37 C28 8.0(2) . . . . ?
C35 C36 C37 C38 -170.90(15) . . . . ?
C35 C36 C46 C47 80.5(2) . . . . ?
C35 C36 C46 C51 -93.07(19) . . . . ?
C36 C37 C38 O2 2.6(2) . . . . ?
C36 C37 C38 C39 -174.61(15) . . . . ?
C36 C46 C47 C48 -170.28(16) . . . . ?
C36 C46 C47 C52 12.0(3) . . . . ?
C36 C46 C51 C50 170.77(16) . . . . ?
C36 C46 C51 C54 -10.1(3) . . . . ?
C37 C28 C29 C2 168.00(14) . . . . ?
C37 C28 C29 C30 -13.7(2) . . . . ?
C37 C28 C45 C18 164.26(15) . . . . ?
C37 C28 C45 C44 -14.9(2) . . . . ?
C37 C36 C46 C47 -99.2(2) . . . . ?
C37 C36 C46 C51 87.2(2) . . . . ?
C37 C38 C39 C40 172.96(15) . . . . ?
C37 C38 C39 C44 -3.9(2) . . . . ?
C38 C39 C40 C41 -173.34(16) . . . . ?
C38 C39 C44 C43 168.51(15) . . . . ?
C38 C39 C44 C45 -8.1(2) . . . . ?
C39 C40 C41 C42 2.9(3) . . . . ?
C39 C44 C45 C18 -161.61(15) . . . . ?
C39 C44 C45 C28 17.5(2) . . . . ?
C40 C39 C44 C43 -8.2(2) . . . . ?
C40 C39 C44 C45 175.19(15) . . . . ?
C40 C41 C42 C43 -4.4(3) . . . . ?
C41 C42 C43 C44 -0.5(3) . . . . ?
C42 C43 C44 C39 6.7(2) . . . . ?
C42 C43 C44 C45 -176.77(15) . . . . ?
C43 C44 C45 C18 22.0(2) . . . . ?
C43 C44 C45 C28 -158.97(15) . . . . ?
C44 C39 C40 C41 3.5(3) . . . . ?
C45 C28 C29 C2 -15.1(2) . . . . ?
C45 C28 C29 C30 163.16(15) . . . . ?
C45 C28 C37 C36 -175.94(15) . . . . ?
C45 C28 C37 C38 3.0(2) . . . . ?
C46 C36 C37 C28 -172.33(15) . . . . ?
C46 C36 C37 C38 8.8(2) . . . . ?
C46 C47 C48 C49 -0.9(3) . . . . ?
C47 C46 C51 C50 -2.7(3) . . . . ?
C47 C46 C51 C54 176.42(17) . . . . ?
C47 C48 C49 C50 -1.6(3) . . . . ?
C47 C48 C49 C53 178.81(18) . . . . ?
C48 C49 C50 C51 2.0(3) . . . . ?
C49 C50 C51 C46 0.1(3) . . . . ?
C49 C50 C51 C54 -179.03(18) . . . . ?
C51 C46 C47 C48 3.1(3) . . . . ?
C51 C46 C47 C52 -174.54(17) . . . . ?
C52 C47 C48 C49 176.74(18) . . . . ?
C53 C49 C50 C51 -178.40(18) . . . . ?

loop_
_exptl_oxdiff_crystal_face_indexfrac_h
_exptl_oxdiff_crystal_face_indexfrac_k
_exptl_oxdiff_crystal_face_indexfrac_l
_exptl_oxdiff_crystal_face_x
_exptl_oxdiff_crystal_face_y
_exptl_oxdiff_crystal_face_z
0.5580 -1.9174 -18.2818 0.0139 0.0381 0.9992
-5.3037 29.7884 -0.8609 -0.3417 -0.9388 0.0434
-0.7876 3.2081 18.2296 -0.0287 -0.0788 -0.9965
5.2964 -29.7621 1.0811 0.3415 0.9382 -0.0555
-19.6538 7.8102 -0.7756 -0.9808 -0.1729 0.0905
19.6914 -7.8362 0.4213 0.9823 0.1732 -0.0712
